data_7004340
loop_
_publ_author_name
'Murugavel, Ramaswamy'
'Shanmugan, Swaminathan'

_publ_section_title
;
 Assembling metal phosphonates in the presence of monodentate-terminal
 and bidentate-bridging pyridine ligands. Use of non-covalent and
 covalent-coordinate interactions to build polymeric metal--phosphonate
 architectures
;
_journal_issue 39
_journal_name_full 'Dalton Transactions'
_journal_page_first 5358
_journal_page_last 5367
_journal_paper_doi 10.1039/b805848b
_journal_year 2008
_chemical_formula_moiety 'C18 H32 Mn1 N2 O8 P2'
_chemical_formula_sum 'C18 H32 Mn N2 O8 P2'
_chemical_formula_weight 521.34
_chemical_name_systematic
;
?
;
_space_group_IT_number 2
_symmetry_cell_setting triclinic
_symmetry_space_group_name_Hall '-P 1'
_symmetry_space_group_name_H-M 'P -1'
_atom_sites_solution_hydrogens geom
_atom_sites_solution_primary direct
_atom_sites_solution_secondary difmap
_audit_creation_method SHELXL-97
_cell_angle_alpha 76.67(2)
_cell_angle_beta 81.426(19)
_cell_angle_gamma 79.53(2)
_cell_formula_units_Z 1
_cell_length_a 6.6570(17)
_cell_length_b 8.896(2)
_cell_length_c 10.671(2)
_cell_measurement_reflns_used 3818
_cell_measurement_temperature 120(2)
_cell_measurement_theta_max 32.4099
_cell_measurement_theta_min 3.3911
_cell_volume 600.9(2)
_computing_cell_refinement
;
CrysAlis RED, Oxford Diffraction Ltd.,
Version 1.171.31.7 (release 18-10-2006 CrysAlis171 .NET)
(compiled Oct 18 2006,16:28:17)
;
_computing_data_collection
;
CrysAlis CCD, Oxford Diffraction Ltd.,
Version 1.171.31.7 (release 18-10-2006 CrysAlis171 .NET)
(compiled Oct 18 2006,16:28:17)
;
_computing_data_reduction
;
CrysAlis RED, Oxford Diffraction Ltd.,
Version 1.171.31.7 (release 18-10-2006 CrysAlis171 .NET)
(compiled Oct 18 2006,16:28:17)
;
_computing_molecular_graphics 'Ortep-3 for Windows (Farrugia, 1997)'
_computing_publication_material 'WinGX publication routines (Farrugia, 1999)'
_computing_structure_refinement 'SHELXL-97 (Sheldrick, 1997)'
_computing_structure_solution 'SHELXS-86 (Sheldrick, 1986)'
_diffrn_ambient_temperature 120(2)
_diffrn_detector_area_resol_mean 15.9948
_diffrn_measured_fraction_theta_full 0.997
_diffrn_measured_fraction_theta_max 0.997
_diffrn_measurement_device_type 'OXFORD DIFFRACTIOM X CALIBUR-S'
_diffrn_measurement_method 'omega(w)-q scan'
_diffrn_radiation_monochromator graphite
_diffrn_radiation_source 'fine-focus sealed tube'
_diffrn_radiation_type MoK\a
_diffrn_radiation_wavelength 0.71073
_diffrn_reflns_av_R_equivalents 0.0177
_diffrn_reflns_av_sigmaI/netI 0.0222
_diffrn_reflns_limit_h_max 7
_diffrn_reflns_limit_h_min -7
_diffrn_reflns_limit_k_max 9
_diffrn_reflns_limit_k_min -10
_diffrn_reflns_limit_l_max 12
_diffrn_reflns_limit_l_min -12
_diffrn_reflns_number 5168
_diffrn_reflns_theta_full 25.00
_diffrn_reflns_theta_max 25.00
_diffrn_reflns_theta_min 3.40
_exptl_absorpt_coefficient_mu 0.727
_exptl_absorpt_correction_T_max 0.9115
_exptl_absorpt_correction_T_min 0.7799
_exptl_absorpt_correction_type multi-scan
_exptl_absorpt_process_details
;
?
;
_exptl_crystal_colour yellow
_exptl_crystal_density_diffrn 1.441
_exptl_crystal_density_method 'not measured'
_exptl_crystal_description plate
_exptl_crystal_F_000 273
_exptl_crystal_size_max 0.36
_exptl_crystal_size_mid 0.22
_exptl_crystal_size_min 0.13
_refine_diff_density_max 0.325
_refine_diff_density_min -0.277
_refine_diff_density_rms 0.053
_refine_ls_extinction_method none
_refine_ls_goodness_of_fit_ref 1.124
_refine_ls_hydrogen_treatment mixed
_refine_ls_matrix_type full
_refine_ls_number_parameters 154
_refine_ls_number_reflns 2101
_refine_ls_number_restraints 0
_refine_ls_restrained_S_all 1.124
_refine_ls_R_factor_all 0.0393
_refine_ls_R_factor_gt 0.0314
_refine_ls_shift/su_max 0.000
_refine_ls_shift/su_mean 0.000
_refine_ls_structure_factor_coef Fsqd
_refine_ls_weighting_details 'calc w=1/[\s^2^(Fo^2^)+(0.0611P)^2^+0.0000P] where P=(Fo^2^+2Fc^2^)/3'
_refine_ls_weighting_scheme calc
_refine_ls_wR_factor_gt 0.0893
_refine_ls_wR_factor_ref 0.0936
_reflns_number_gt 1694
_reflns_number_total 2101
_reflns_threshold_expression >2sigma(I)
_cod_data_source_file b805848b.txt
_cod_data_source_block newrm107relable
_cod_database_code 7004340

loop_
_symmetry_equiv_pos_as_xyz
'x, y, z'
'-x, -y, -z'

loop_
_atom_site_label
_atom_site_type_symbol
_atom_site_fract_x
_atom_site_fract_y
_atom_site_fract_z
_atom_site_U_iso_or_equiv
_atom_site_adp_type
_atom_site_occupancy
_atom_site_symmetry_multiplicity
_atom_site_calc_flag
_atom_site_refinement_flags
_atom_site_disorder_assembly
_atom_site_disorder_group
C4 C 0.0082(5) 0.5514(4) 0.2745(3) 0.0803(10) Uani 1 1 d . . .
H4A H -0.0293 0.5087 0.2059 0.120 Uiso 1 1 calc R . .
H4B H -0.0604 0.6596 0.2684 0.120 Uiso 1 1 calc R . .
H4C H -0.0349 0.4885 0.3593 0.120 Uiso 1 1 calc R . .
C3 C 0.3032(6) 0.6120(4) 0.3652(3) 0.0806(10) Uani 1 1 d . . .
H3A H 0.2352 0.7204 0.3597 0.121 Uiso 1 1 calc R . .
H3B H 0.4526 0.6088 0.3545 0.121 Uiso 1 1 calc R . .
H3C H 0.2608 0.5488 0.4499 0.121 Uiso 1 1 calc R . .
Mn1 Mn 0.0000 1.0000 0.0000 0.02778(17) Uani 1 2 d S . .
P1 P 0.32367(8) 0.66528(6) 0.10245(5) 0.02933(18) Uani 1 1 d . . .
O2 O 0.5563(2) 0.63903(17) 0.07899(15) 0.0369(4) Uani 1 1 d . . .
O1 O 0.2271(2) 0.83262(16) 0.09771(14) 0.0346(4) Uani 1 1 d . . .
O3 O 0.2316(3) 0.6034(2) -0.00108(17) 0.0375(4) Uani 1 1 d . . .
O111 O -0.1365(3) 0.8054(2) -0.03797(19) 0.0408(4) Uani 1 1 d . . .
N1 N 0.2018(3) 0.9918(2) -0.19312(17) 0.0373(5) Uani 1 1 d . . .
C7 C 0.4377(3) 0.9981(3) -0.4356(2) 0.0373(5) Uani 1 1 d . . .
C1 C 0.2426(4) 0.5471(3) 0.2590(2) 0.0430(6) Uani 1 1 d . . .
C8 C 0.5141(4) 1.0243(3) -0.3310(2) 0.0469(6) Uani 1 1 d . . .
H8 H 0.6510 1.0452 -0.3398 0.056 Uiso 1 1 calc R . .
C6 C 0.2411(4) 0.9615(5) -0.4126(3) 0.0739(10) Uani 1 1 d . . .
H6 H 0.1820 0.9367 -0.4796 0.089 Uiso 1 1 calc R . .
C9 C 0.3937(4) 1.0208(3) -0.2132(2) 0.0465(6) Uani 1 1 d . . .
H9 H 0.4515 1.0400 -0.1433 0.056 Uiso 1 1 calc R . .
C2 C 0.3482(6) 0.3770(3) 0.2683(3) 0.0719(9) Uani 1 1 d . . .
H2A H 0.3090 0.3348 0.1999 0.108 Uiso 1 1 calc R . .
H2B H 0.3052 0.3144 0.3532 0.108 Uiso 1 1 calc R . .
H2C H 0.4976 0.3733 0.2578 0.108 Uiso 1 1 calc R . .
C5 C 0.1301(4) 0.9606(5) -0.2928(3) 0.0736(10) Uani 1 1 d . . .
H5 H -0.0056 0.9362 -0.2805 0.088 Uiso 1 1 calc R . .
H112 H -0.055(6) 0.744(4) -0.029(3) 0.077(13) Uiso 1 1 d . . .
H3 H 0.287(5) 0.537(3) -0.011(3) 0.058(11) Uiso 1 1 d . . .
H111 H -0.240(5) 0.766(4) -0.005(3) 0.078(12) Uiso 1 1 d . . .

loop_
_atom_site_aniso_label
_atom_site_aniso_U_11
_atom_site_aniso_U_22
_atom_site_aniso_U_33
_atom_site_aniso_U_23
_atom_site_aniso_U_13
_atom_site_aniso_U_12
C4 0.057(2) 0.089(2) 0.076(2) 0.0145(18) 0.0165(17) -0.0220(18)
C3 0.124(3) 0.078(2) 0.0430(16) -0.0084(15) -0.0060(18) -0.033(2)
Mn1 0.0265(3) 0.0273(3) 0.0274(3) -0.00611(18) 0.00245(18) -0.00268(19)
P1 0.0257(3) 0.0262(3) 0.0343(3) -0.0056(2) -0.0012(2) -0.0020(2)
O2 0.0252(8) 0.0338(8) 0.0525(10) -0.0140(7) -0.0010(7) -0.0032(6)
O1 0.0345(8) 0.0292(8) 0.0386(8) -0.0087(6) -0.0036(7) 0.0007(6)
O3 0.0308(9) 0.0356(10) 0.0474(10) -0.0162(8) -0.0040(7) 0.0007(8)
O111 0.0316(10) 0.0341(9) 0.0576(11) -0.0124(8) -0.0024(9) -0.0061(9)
N1 0.0326(11) 0.0430(11) 0.0316(10) -0.0059(8) 0.0030(8) -0.0016(9)
C7 0.0323(12) 0.0414(13) 0.0314(12) -0.0036(10) 0.0028(10) 0.0017(10)
C1 0.0488(15) 0.0374(12) 0.0373(13) -0.0008(10) 0.0037(11) -0.0082(11)
C8 0.0390(14) 0.0597(16) 0.0462(14) -0.0197(12) 0.0126(11) -0.0213(12)
C6 0.0340(15) 0.156(3) 0.0358(14) -0.0265(17) -0.0005(11) -0.0184(17)
C9 0.0428(15) 0.0601(16) 0.0429(14) -0.0227(12) 0.0066(11) -0.0185(12)
C2 0.096(3) 0.0409(15) 0.0611(19) 0.0106(14) 0.0035(17) -0.0029(16)
C5 0.0298(14) 0.154(3) 0.0394(15) -0.0237(18) 0.0036(12) -0.0205(17)

loop_
_atom_type_symbol
_atom_type_description
_atom_type_scat_dispersion_real
_atom_type_scat_dispersion_imag
_atom_type_scat_source
C C 0.0033 0.0016 'International Tables Vol C Tables 4.2.6.8 and 6.1.1.4'
H H 0.0000 0.0000 'International Tables Vol C Tables 4.2.6.8 and 6.1.1.4'
N N 0.0061 0.0033 'International Tables Vol C Tables 4.2.6.8 and 6.1.1.4'
O O 0.0106 0.0060 'International Tables Vol C Tables 4.2.6.8 and 6.1.1.4'
P P 0.1023 0.0942 'International Tables Vol C Tables 4.2.6.8 and 6.1.1.4'
Mn Mn 0.3368 0.7283 'International Tables Vol C Tables 4.2.6.8 and 6.1.1.4'

loop_
_geom_angle_atom_site_label_1
_geom_angle_atom_site_label_2
_geom_angle_atom_site_label_3
_geom_angle
_geom_angle_site_symmetry_1
_geom_angle_site_symmetry_3
_geom_angle_publ_flag
C1 C4 H4A 109.5 . . ?
C1 C4 H4B 109.5 . . ?
H4A C4 H4B 109.5 . . ?
C1 C4 H4C 109.5 . . ?
H4A C4 H4C 109.5 . . ?
H4B C4 H4C 109.5 . . ?
C1 C3 H3A 109.5 . . ?
C1 C3 H3B 109.5 . . ?
H3A C3 H3B 109.5 . . ?
C1 C3 H3C 109.5 . . ?
H3A C3 H3C 109.5 . . ?
H3B C3 H3C 109.5 . . ?
O1 Mn1 O1 180.00(7) 2_575 . ?
O1 Mn1 O111 89.49(7) 2_575 2_575 ?
O1 Mn1 O111 90.51(7) . 2_575 ?
O1 Mn1 O111 90.51(7) 2_575 . ?
O1 Mn1 O111 89.49(7) . . ?
O111 Mn1 O111 180.00(9) 2_575 . ?
O1 Mn1 N1 90.48(6) 2_575 . ?
O1 Mn1 N1 89.52(6) . . ?
O111 Mn1 N1 94.00(7) 2_575 . ?
O111 Mn1 N1 86.00(7) . . ?
O1 Mn1 N1 89.52(6) 2_575 2_575 ?
O1 Mn1 N1 90.48(6) . 2_575 ?
O111 Mn1 N1 86.00(7) 2_575 2_575 ?
O111 Mn1 N1 94.00(7) . 2_575 ?
N1 Mn1 N1 180.00(9) . 2_575 ?
O1 P1 O2 114.81(9) . . ?
O1 P1 O3 107.95(9) . . ?
O2 P1 O3 109.85(9) . . ?
O1 P1 C1 109.11(10) . . ?
O2 P1 C1 109.16(11) . . ?
O3 P1 C1 105.55(11) . . ?
O1 P1 H3 126.2(9) . . ?
O2 P1 H3 95.1(9) . . ?
O3 P1 H3 18.9(9) . . ?
C1 P1 H3 100.6(9) . . ?
P1 O1 Mn1 138.50(9) . . ?
P1 O3 H3 110(3) . . ?
Mn1 O111 H112 101(3) . . ?
Mn1 O111 H111 132(2) . . ?
H112 O111 H111 105(3) . . ?
C9 N1 C5 116.1(2) . . ?
C9 N1 Mn1 122.42(15) . . ?
C5 N1 Mn1 121.44(16) . . ?
C8 C7 C6 115.7(2) . . ?
C8 C7 C7 122.3(3) . 2_674 ?
C6 C7 C7 121.9(3) . 2_674 ?
C3 C1 C2 109.3(2) . . ?
C3 C1 C4 110.1(3) . . ?
C2 C1 C4 108.9(3) . . ?
C3 C1 P1 108.83(19) . . ?
C2 C1 P1 109.91(17) . . ?
C4 C1 P1 109.76(19) . . ?
C7 C8 C9 120.7(2) . . ?
C7 C8 H8 119.6 . . ?
C9 C8 H8 119.6 . . ?
C5 C6 C7 120.2(3) . . ?
C5 C6 H6 119.9 . . ?
C7 C6 H6 119.9 . . ?
N1 C9 C8 123.2(2) . . ?
N1 C9 H9 118.4 . . ?
C8 C9 H9 118.4 . . ?
C1 C2 H2A 109.5 . . ?
C1 C2 H2B 109.5 . . ?
H2A C2 H2B 109.5 . . ?
C1 C2 H2C 109.5 . . ?
H2A C2 H2C 109.5 . . ?
H2B C2 H2C 109.5 . . ?
N1 C5 C6 123.8(3) . . ?
N1 C5 H5 118.1 . . ?
C6 C5 H5 118.1 . . ?

loop_
_geom_bond_atom_site_label_1
_geom_bond_atom_site_label_2
_geom_bond_distance
_geom_bond_site_symmetry_2
_geom_bond_publ_flag
C4 C1 1.538(4) . ?
C4 H4A 0.9800 . ?
C4 H4B 0.9800 . ?
C4 H4C 0.9800 . ?
C3 C1 1.518(4) . ?
C3 H3A 0.9800 . ?
C3 H3B 0.9800 . ?
C3 H3C 0.9800 . ?
Mn1 O1 2.1272(16) 2_575 ?
Mn1 O1 2.1272(16) . ?
Mn1 O111 2.2342(18) 2_575 ?
Mn1 O111 2.2342(18) . ?
Mn1 N1 2.2944(18) . ?
Mn1 N1 2.2944(18) 2_575 ?
P1 O1 1.5031(15) . ?
P1 O2 1.5149(16) . ?
P1 O3 1.5828(18) . ?
P1 C1 1.820(2) . ?
P1 H3 1.92(3) . ?
O3 H3 0.66(3) . ?
O111 H112 0.70(3) . ?
O111 H111 0.82(4) . ?
N1 C9 1.326(3) . ?
N1 C5 1.331(3) . ?
C7 C8 1.375(3) . ?
C7 C6 1.379(4) . ?
C7 C7 1.493(4) 2_674 ?
C1 C2 1.536(4) . ?
C8 C9 1.383(3) . ?
C8 H8 0.9500 . ?
C6 C5 1.377(4) . ?
C6 H6 0.9500 . ?
C9 H9 0.9500 . ?
C2 H2A 0.9800 . ?
C2 H2B 0.9800 . ?
C2 H2C 0.9800 . ?
C5 H5 0.9500 . ?

loop_
_geom_torsion_atom_site_label_1
_geom_torsion_atom_site_label_2
_geom_torsion_atom_site_label_3
_geom_torsion_atom_site_label_4
_geom_torsion
_geom_torsion_site_symmetry_1
_geom_torsion_site_symmetry_2
_geom_torsion_site_symmetry_3
_geom_torsion_site_symmetry_4
_geom_torsion_publ_flag
O2 P1 O1 Mn1 126.22(13) . . . . ?
O3 P1 O1 Mn1 3.33(16) . . . . ?
C1 P1 O1 Mn1 -110.90(15) . . . . ?
O1 Mn1 O1 P1 118(100) 2_575 . . . ?
O111 Mn1 O1 P1 -158.22(14) 2_575 . . . ?
O111 Mn1 O1 P1 21.78(14) . . . . ?
N1 Mn1 O1 P1 -64.23(14) . . . . ?
N1 Mn1 O1 P1 115.77(14) 2_575 . . . ?
O1 Mn1 N1 C9 123.75(19) 2_575 . . . ?
O1 Mn1 N1 C9 -56.25(19) . . . . ?
O111 Mn1 N1 C9 34.2(2) 2_575 . . . ?
O111 Mn1 N1 C9 -145.8(2) . . . . ?
N1 Mn1 N1 C9 -174(100) 2_575 . . . ?
O1 Mn1 N1 C5 -54.8(2) 2_575 . . . ?
O1 Mn1 N1 C5 125.2(2) . . . . ?
O111 Mn1 N1 C5 -144.4(2) 2_575 . . . ?
O111 Mn1 N1 C5 35.6(2) . . . . ?
N1 Mn1 N1 C5 8(100) 2_575 . . . ?
O1 P1 C1 C3 -57.5(2) . . . . ?
O2 P1 C1 C3 68.7(2) . . . . ?
O3 P1 C1 C3 -173.3(2) . . . . ?
O1 P1 C1 C2 -177.2(2) . . . . ?
O2 P1 C1 C2 -51.0(2) . . . . ?
O3 P1 C1 C2 67.0(2) . . . . ?
O1 P1 C1 C4 63.0(2) . . . . ?
O2 P1 C1 C4 -170.8(2) . . . . ?
O3 P1 C1 C4 -52.8(2) . . . . ?
C6 C7 C8 C9 -3.0(4) . . . . ?
C7 C7 C8 C9 179.6(3) 2_674 . . . ?
C8 C7 C6 C5 3.2(5) . . . . ?
C7 C7 C6 C5 -179.4(3) 2_674 . . . ?
C5 N1 C9 C8 2.1(4) . . . . ?
Mn1 N1 C9 C8 -176.54(19) . . . . ?
C7 C8 C9 N1 0.3(4) . . . . ?
C9 N1 C5 C6 -1.9(5) . . . . ?
Mn1 N1 C5 C6 176.8(3) . . . . ?
C7 C6 C5 N1 -0.8(6) . . . . ?
